data_4076919
loop_
_publ_author_name
'Goh, Lai Yoong'
'Weng, Zhiqiang'
'Leong, Weng Kee'
'Leung, Pak Hing'

_publ_section_title
;
 Synthetic and Structural Study of Cyclopentadienylchromium
 Dithiocarbamate Complexes and Their Thermolytic Derivatives
;
_journal_issue 21
_journal_name_full Organometallics
_journal_page_first 4398
_journal_paper_doi 10.1021/om0202930
_journal_volume 21
_journal_year 2002
_chemical_formula_sum 'C46 H64 Cr8 N2 S12'
_chemical_formula_weight 1445.71
_chemical_name_systematic
; 
 ? 
;
_space_group_IT_number 14
_symmetry_cell_setting monoclinic
_symmetry_space_group_name_Hall '-P 2ybc'
_symmetry_space_group_name_H-M 'P 1 21/c 1'
_atom_sites_solution_hydrogens geom
_atom_sites_solution_primary direct
_atom_sites_solution_secondary difmap
_audit_creation_method SHELXL-97
_cell_angle_alpha 90.00
_cell_angle_beta 99.133(4)
_cell_angle_gamma 90.00
_cell_formula_units_Z 4
_cell_length_a 9.6283(9)
_cell_length_b 26.798(2)
_cell_length_c 21.0638(19)
_cell_measurement_reflns_used 1377
_cell_measurement_temperature 223(2)
_cell_measurement_theta_max 22.67
_cell_measurement_theta_min 2.27
_cell_volume 5366.0(8)
_computing_cell_refinement 'Bruker SMART'
_computing_data_collection 'Bruker SMART'
_computing_data_reduction 'Bruker SHELXTL'
_computing_molecular_graphics 'Bruker SHELXTL'
_computing_publication_material 'Bruker SHELXTL'
_computing_structure_refinement 'SHELXL-97 (Sheldrick, 1997)'
_computing_structure_solution 'SHELXS-97 (Sheldrick, 1990)'
_diffrn_ambient_temperature 223(2)
_diffrn_measured_fraction_theta_full 0.833
_diffrn_measured_fraction_theta_max 0.833
_diffrn_measurement_device_type 'CCD area detector'
_diffrn_measurement_method 'phi and omega scans'
_diffrn_radiation_monochromator graphite
_diffrn_radiation_source 'fine-focus sealed tube'
_diffrn_radiation_type MoK\a
_diffrn_radiation_wavelength 0.71073
_diffrn_reflns_av_R_equivalents 0.1637
_diffrn_reflns_av_sigmaI/netI 0.3668
_diffrn_reflns_limit_h_max 9
_diffrn_reflns_limit_h_min -10
_diffrn_reflns_limit_k_max 28
_diffrn_reflns_limit_k_min 0
_diffrn_reflns_limit_l_max 22
_diffrn_reflns_limit_l_min 0
_diffrn_reflns_number 13987
_diffrn_reflns_theta_full 22.46
_diffrn_reflns_theta_max 22.46
_diffrn_reflns_theta_min 2.10
_exptl_absorpt_coefficient_mu 2.060
_exptl_absorpt_correction_T_max 0.928073
_exptl_absorpt_correction_T_min 0.508464
_exptl_absorpt_correction_type SADABS
_exptl_crystal_colour black
_exptl_crystal_density_diffrn 1.790
_exptl_crystal_density_method 'not measured'
_exptl_crystal_description needle
_exptl_crystal_F_000 2952
_exptl_crystal_size_max 0.03
_exptl_crystal_size_mid 0.08
_exptl_crystal_size_min 0.30
_refine_diff_density_max 1.150
_refine_diff_density_min -1.396
_refine_diff_density_rms 0.243
_refine_ls_extinction_method none
_refine_ls_goodness_of_fit_ref 0.959
_refine_ls_hydrogen_treatment mixed
_refine_ls_matrix_type full
_refine_ls_number_parameters 386
_refine_ls_number_reflns 5828
_refine_ls_number_restraints 73
_refine_ls_restrained_S_all 0.953
_refine_ls_R_factor_all 0.2821
_refine_ls_R_factor_gt 0.1319
_refine_ls_shift/su_max 0.109
_refine_ls_shift/su_mean 0.004
_refine_ls_structure_factor_coef Fsqd
_refine_ls_weighting_details 'calc w=1/[\s^2^(Fo^2^)+(0.1928P)^2^+0.0000P] where P=(Fo^2^+2Fc^2^)/3'
_refine_ls_weighting_scheme calc
_refine_ls_wR_factor_gt 0.3047
_refine_ls_wR_factor_ref 0.3781
_reflns_number_gt 2157
_reflns_number_total 5828
_reflns_threshold_expression >2sigma(I)
_cod_data_source_file om0202930.cif
_cod_data_source_block compd_6b
_cod_depositor_comments
;
The following automatic conversions were performed:

'_symmetry_cell_setting' value 'Monoclinic' changed to 'monoclinic'
according to /home/saulius/struct/CIF-dictionaries/cif_core.dic
dictionary named 'cif_core.dic' version 2.4.1 from 2010-06-29.

Automatic conversion script
Id: cif_fix_values 1715 2011-07-08 13:25:40Z adriana 
;
_cod_original_cell_volume 5365.9(8)
_cod_original_sg_symbol_H-M P2(1)/c
_cod_database_code 4076919

loop_
_symmetry_equiv_pos_as_xyz
'x, y, z'
'-x, y+1/2, -z+1/2'
'-x, -y, -z'
'x, -y-1/2, z-1/2'

loop_
_atom_site_label
_atom_site_type_symbol
_atom_site_fract_x
_atom_site_fract_y
_atom_site_fract_z
_atom_site_U_iso_or_equiv
_atom_site_adp_type
_atom_site_occupancy
_atom_site_symmetry_multiplicity
_atom_site_calc_flag
_atom_site_refinement_flags
_atom_site_disorder_assembly
_atom_site_disorder_group
Cr1 Cr 0.3740(6) 0.75409(17) 0.0802(2) 0.0278(14) Uani 1 1 d . . .
Cr2 Cr 0.2680(6) 0.84359(18) 0.1306(2) 0.0323(15) Uani 1 1 d . . .
Cr3 Cr 0.5440(6) 0.80856(17) 0.1818(2) 0.0314(15) Uani 1 1 d . . .
Cr4 Cr 0.4875(6) 0.85308(18) 0.0599(2) 0.0379(16) Uani 1 1 d . . .
Cr5 Cr 0.2545(6) 0.62660(17) 0.1366(2) 0.0297(14) Uani 1 1 d . . .
Cr6 Cr 0.1756(6) 0.63084(18) 0.2625(2) 0.0367(16) Uani 1 1 d . . .
Cr7 Cr 0.4245(6) 0.57732(18) 0.2428(2) 0.0308(14) Uani 1 1 d . . .
Cr8 Cr 0.1568(6) 0.53767(18) 0.1969(2) 0.0336(15) Uani 1 1 d . . .
S1 S 0.3334(9) 0.7708(3) 0.1809(4) 0.031(2) Uani 1 1 d . . .
S2 S 0.2699(9) 0.8213(3) 0.0271(4) 0.035(2) Uani 1 1 d . . .
S3 S 0.6019(10) 0.7810(3) 0.0883(4) 0.035(2) Uani 1 1 d . . .
S4 S 0.4705(10) 0.8859(3) 0.1550(4) 0.042(3) Uani 1 1 d . . .
S5 S 0.3725(9) 0.6591(3) 0.2297(4) 0.029(2) Uani 1 1 d . . .
S6 S 0.0408(10) 0.6097(3) 0.1662(4) 0.037(2) Uani 1 1 d . . .
S7 S 0.3417(10) 0.5477(3) 0.1428(4) 0.032(2) Uani 1 1 d . . .
S8 S 0.2512(11) 0.5558(3) 0.2982(4) 0.044(3) Uani 1 1 d . . .
S9 S 0.1487(9) 0.7054(3) 0.0862(4) 0.027(2) Uani 1 1 d . . .
S10 S 0.4711(9) 0.6682(3) 0.1008(4) 0.030(2) Uani 1 1 d . . .
S11 S 0.1519(10) 0.6095(3) 0.0252(4) 0.039(2) Uani 1 1 d . . .
S12 S 0.3913(10) 0.7149(3) -0.0230(4) 0.039(2) Uani 1 1 d . . .
N1 N 0.514(3) 0.6219(9) -0.0100(12) 0.035(7) Uiso 1 1 d . . .
N5 N 0.011(3) 0.6865(9) -0.0357(11) 0.033(7) Uiso 1 1 d . . .
C1 C 0.459(3) 0.6625(10) 0.0163(12) 0.017(7) Uiso 1 1 d . . .
C5 C 0.100(3) 0.6668(10) 0.0176(12) 0.017(7) Uiso 1 1 d . . .
C11 C 0.595(4) 0.5824(13) 0.0284(17) 0.053(11) Uiso 1 1 d . . .
H11A H 0.5759 0.5847 0.0726 0.063 Uiso 1 1 calc R . .
H11B H 0.5600 0.5500 0.0113 0.063 Uiso 1 1 calc R . .
C12 C 0.736(6) 0.5833(17) 0.030(2) 0.101(17) Uiso 1 1 d . . .
H12A H 0.7789 0.5560 0.0565 0.152 Uiso 1 1 calc R . .
H12B H 0.7735 0.6148 0.0483 0.152 Uiso 1 1 calc R . .
H12C H 0.7575 0.5799 -0.0132 0.152 Uiso 1 1 calc R . .
C13 C 0.512(4) 0.6188(12) -0.0796(15) 0.046(10) Uiso 1 1 d . . .
H13A H 0.6090 0.6166 -0.0876 0.056 Uiso 1 1 calc R . .
H13B H 0.4723 0.6501 -0.0989 0.056 Uiso 1 1 calc R . .
C14 C 0.428(5) 0.5751(15) -0.1148(19) 0.085(15) Uiso 1 1 d . . .
H14A H 0.4325 0.5771 -0.1604 0.128 Uiso 1 1 calc R . .
H14B H 0.3308 0.5770 -0.1082 0.128 Uiso 1 1 calc R . .
H14C H 0.4686 0.5438 -0.0979 0.128 Uiso 1 1 calc R . .
C21 C 0.029(5) 0.8445(15) 0.1167(19) 0.071(13) Uiso 1 1 d . . .
H21 H -0.0326 0.8213 0.0936 0.086 Uiso 1 1 calc R . .
C22 C 0.097(4) 0.8405(13) 0.1882(17) 0.054(11) Uiso 1 1 d . . .
H22 H 0.0942 0.8133 0.2162 0.065 Uiso 1 1 calc R . .
C23 C 0.161(4) 0.8854(12) 0.2013(16) 0.042(9) Uiso 1 1 d . . .
H23 H 0.2006 0.8972 0.2423 0.051 Uiso 1 1 calc R . .
C24 C 0.159(5) 0.9093(16) 0.148(2) 0.076(14) Uiso 1 1 d . . .
H24 H 0.2096 0.9390 0.1450 0.091 Uiso 1 1 calc R . .
C25 C 0.075(4) 0.8884(12) 0.0931(17) 0.048(10) Uiso 1 1 d . . .
H25 H 0.0557 0.9012 0.0511 0.058 Uiso 1 1 calc R . .
C31 C 0.760(4) 0.7835(12) 0.2257(15) 0.046(10) Uiso 1 1 d . . .
H31 H 0.8202 0.7690 0.2000 0.055 Uiso 1 1 calc R . .
C32 C 0.753(4) 0.8323(13) 0.2409(16) 0.050(10) Uiso 1 1 d . . .
H32 H 0.8111 0.8577 0.2289 0.060 Uiso 1 1 calc R . .
C33 C 0.643(5) 0.8386(14) 0.2785(18) 0.064(12) Uiso 1 1 d . . .
H33 H 0.6113 0.8685 0.2943 0.077 Uiso 1 1 calc R . .
C34 C 0.592(4) 0.7879(13) 0.2867(17) 0.057(11) Uiso 1 1 d . . .
H34 H 0.5212 0.7784 0.3105 0.068 Uiso 1 1 calc R . .
C35 C 0.662(4) 0.7592(15) 0.2548(17) 0.060(11) Uiso 1 1 d . . .
H35 H 0.6474 0.7245 0.2517 0.072 Uiso 1 1 calc R . .
C41 C 0.464(5) 0.8973(13) -0.0297(18) 0.059(11) Uiso 1 1 d . . .
H41 H 0.3787 0.9010 -0.0577 0.071 Uiso 1 1 calc R . .
C42 C 0.510(5) 0.9265(15) 0.0205(19) 0.071(13) Uiso 1 1 d . . .
H42 H 0.4620 0.9539 0.0345 0.085 Uiso 1 1 calc R . .
C43 C 0.635(7) 0.910(2) 0.047(3) 0.12(2) Uiso 1 1 d . . .
H43 H 0.6903 0.9206 0.0855 0.143 Uiso 1 1 calc R . .
C44 C 0.665(6) 0.8739(17) 0.008(2) 0.090(15) Uiso 1 1 d . . .
H44 H 0.7540 0.8592 0.0106 0.108 Uiso 1 1 calc R . .
C45 C 0.562(4) 0.8616(13) -0.0340(17) 0.053(11) Uiso 1 1 d . . .
H45 H 0.5542 0.8338 -0.0617 0.064 Uiso 1 1 calc R . .
C51 C -0.027(4) 0.6531(11) -0.0938(14) 0.032(8) Uiso 1 1 d . . .
H51A H -0.0200 0.6183 -0.0794 0.038 Uiso 1 1 calc R . .
H51B H -0.1261 0.6593 -0.1120 0.038 Uiso 1 1 calc R . .
C52 C 0.056(5) 0.6595(14) -0.1431(18) 0.071(13) Uiso 1 1 d . . .
H52A H 0.0229 0.6370 -0.1783 0.107 Uiso 1 1 calc R . .
H52B H 0.1532 0.6522 -0.1262 0.107 Uiso 1 1 calc R . .
H52C H 0.0477 0.6937 -0.1584 0.107 Uiso 1 1 calc R . .
C53 C -0.029(5) 0.7395(14) -0.0476(19) 0.071(13) Uiso 1 1 d . . .
H53A H 0.0258 0.7603 -0.0144 0.085 Uiso 1 1 calc R . .
H53B H -0.0057 0.7497 -0.0893 0.085 Uiso 1 1 calc R . .
C54 C -0.175(8) 0.748(2) -0.047(3) 0.19(3) Uiso 1 1 d . . .
H54A H -0.1963 0.7832 -0.0554 0.281 Uiso 1 1 calc R . .
H54B H -0.1987 0.7390 -0.0057 0.281 Uiso 1 1 calc R . .
H54C H -0.2304 0.7281 -0.0805 0.281 Uiso 1 1 calc R . .
C61 C 0.131(4) 0.6496(13) 0.3570(17) 0.052(11) Uiso 1 1 d . . .
H61 H 0.1675 0.6274 0.3901 0.062 Uiso 1 1 calc R . .
C62 C -0.010(4) 0.6438(12) 0.3154(15) 0.045(10) Uiso 1 1 d . . .
H62 H -0.0844 0.6216 0.3180 0.054 Uiso 1 1 calc R . .
C63 C 0.005(5) 0.6833(14) 0.2699(19) 0.072(13) Uiso 1 1 d . . .
H63 H -0.0593 0.6910 0.2327 0.086 Uiso 1 1 calc R . .
C64 C 0.125(5) 0.7067(15) 0.2905(19) 0.067(12) Uiso 1 1 d . . .
H64 H 0.1579 0.7344 0.2697 0.081 Uiso 1 1 calc R . .
C65 C 0.193(4) 0.6871(13) 0.3421(17) 0.052(10) Uiso 1 1 d . . .
H65 H 0.2771 0.6996 0.3652 0.063 Uiso 1 1 calc R . .
C71 C 0.620(4) 0.5994(11) 0.3028(14) 0.034(9) Uiso 1 1 d . . .
H71 H 0.6288 0.6302 0.3245 0.041 Uiso 1 1 calc R . .
C72 C 0.580(5) 0.5551(14) 0.3264(19) 0.063(12) Uiso 1 1 d . . .
H72 H 0.5558 0.5509 0.3677 0.076 Uiso 1 1 calc R . .
C73 C 0.578(4) 0.5158(14) 0.2796(17) 0.057(11) Uiso 1 1 d . . .
H73 H 0.5551 0.4818 0.2815 0.069 Uiso 1 1 calc R . .
C74 C 0.621(4) 0.5429(12) 0.2320(15) 0.038(9) Uiso 1 1 d . . .
H74 H 0.6329 0.5285 0.1925 0.046 Uiso 1 1 calc R . .
C75 C 0.644(4) 0.5910(12) 0.2445(15) 0.041(9) Uiso 1 1 d . . .
H75 H 0.6726 0.6148 0.2164 0.049 Uiso 1 1 calc R . .
C81 C 0.119(5) 0.4626(14) 0.2291(19) 0.066(12) Uiso 1 1 d . . .
H81 H 0.1749 0.4473 0.2644 0.079 Uiso 1 1 calc R . .
C82 C 0.009(8) 0.485(2) 0.233(3) 0.15(3) Uiso 1 1 d . . .
H82 H -0.0332 0.4909 0.2696 0.180 Uiso 1 1 calc R . .
C83 C -0.040(6) 0.5014(18) 0.164(2) 0.101(17) Uiso 1 1 d . . .
H83 H -0.1201 0.5214 0.1511 0.122 Uiso 1 1 calc R . .
C84 C 0.046(5) 0.4834(14) 0.123(2) 0.066(12) Uiso 1 1 d . . .
H84 H 0.0354 0.4851 0.0779 0.079 Uiso 1 1 calc R . .
C85 C 0.153(6) 0.4621(16) 0.167(2) 0.090(15) Uiso 1 1 d . . .
H85 H 0.2362 0.4490 0.1558 0.108 Uiso 1 1 calc R . .
C101 C -0.120(10) 0.497(3) 0.352(3) 0.094(10) Uiso 0.50 1 d PD A -1
H10A H -0.1349 0.5085 0.3080 0.142 Uiso 0.50 1 calc PR A -1
H10B H -0.2092 0.4883 0.3648 0.142 Uiso 0.50 1 calc PR A -1
H10C H -0.0595 0.4675 0.3558 0.142 Uiso 0.50 1 calc PR A -1
C102 C -0.051(9) 0.537(3) 0.395(3) 0.094(10) Uiso 0.50 1 d PD A -1
H10D H 0.0397 0.5464 0.3826 0.113 Uiso 0.50 1 calc PR A -1
H10E H -0.1107 0.5667 0.3925 0.113 Uiso 0.50 1 calc PR A -1
C103 C -0.029(6) 0.516(3) 0.461(3) 0.094(10) Uiso 0.50 1 d PD A -1
H10F H -0.0890 0.4871 0.4634 0.113 Uiso 0.50 1 calc PR A -1
H10G H -0.0520 0.5414 0.4917 0.113 Uiso 0.50 1 calc PR A -1
C104 C 0.122(6) 0.502(3) 0.477(4) 0.094(10) Uiso 0.50 1 d PD A -1
H10H H 0.1817 0.5318 0.4809 0.113 Uiso 0.50 1 calc PR A -1
H10I H 0.1487 0.4807 0.4431 0.113 Uiso 0.50 1 calc PR A -1
C105 C 0.137(8) 0.475(3) 0.539(3) 0.094(10) Uiso 0.50 1 d PD A -1
H10J H 0.0539 0.4537 0.5410 0.113 Uiso 0.50 1 calc PR A -1
H10K H 0.1472 0.4981 0.5754 0.113 Uiso 0.50 1 calc PR A -1
C106 C 0.265(8) 0.443(3) 0.542(4) 0.094(10) Uiso 0.50 1 d PD A -1
H10L H 0.2827 0.4253 0.5820 0.142 Uiso 0.50 1 calc PR A -1
H10M H 0.3454 0.4645 0.5378 0.142 Uiso 0.50 1 calc PR A -1
H10N H 0.2520 0.4196 0.5062 0.142 Uiso 0.50 1 calc PR A -1
C201 C -0.066(9) 0.542(3) 0.419(4) 0.094(10) Uiso 0.50 1 d PD B -2
H20A H -0.0718 0.5598 0.3788 0.142 Uiso 0.50 1 calc PR B -2
H20B H -0.0875 0.5651 0.4523 0.142 Uiso 0.50 1 calc PR B -2
H20C H -0.1339 0.5151 0.4147 0.142 Uiso 0.50 1 calc PR B -2
C202 C 0.078(7) 0.522(3) 0.438(3) 0.094(10) Uiso 0.50 1 d PD B -2
H20D H 0.1017 0.4990 0.4054 0.113 Uiso 0.50 1 calc PR B -2
H20E H 0.1475 0.5488 0.4442 0.113 Uiso 0.50 1 calc PR B -2
C203 C 0.077(6) 0.495(3) 0.500(3) 0.094(10) Uiso 0.50 1 d PD B -2
H20F H 0.0278 0.4629 0.4920 0.113 Uiso 0.50 1 calc PR B -2
H20G H 0.0299 0.5148 0.5290 0.113 Uiso 0.50 1 calc PR B -2
C204 C 0.227(7) 0.486(2) 0.528(4) 0.094(10) Uiso 0.50 1 d PD B -2
H20H H 0.2847 0.4824 0.4944 0.113 Uiso 0.50 1 calc PR B -2
H20I H 0.2357 0.4562 0.5550 0.113 Uiso 0.50 1 calc PR B -2
C205 C 0.271(9) 0.531(2) 0.568(3) 0.094(10) Uiso 0.50 1 d PD B -2
H20J H 0.3741 0.5325 0.5794 0.113 Uiso 0.50 1 calc PR B -2
H20K H 0.2305 0.5308 0.6080 0.113 Uiso 0.50 1 calc PR B -2
C206 C 0.218(11) 0.575(2) 0.527(4) 0.094(10) Uiso 0.50 1 d PD B -2
H20L H 0.2537 0.6055 0.5487 0.142 Uiso 0.50 1 calc PR B -2
H20M H 0.1160 0.5752 0.5211 0.142 Uiso 0.50 1 calc PR B -2
H20N H 0.2498 0.5724 0.4861 0.142 Uiso 0.50 1 calc PR B -2

loop_
_atom_site_aniso_label
_atom_site_aniso_U_11
_atom_site_aniso_U_22
_atom_site_aniso_U_33
_atom_site_aniso_U_23
_atom_site_aniso_U_13
_atom_site_aniso_U_12
Cr1 0.030(4) 0.025(3) 0.025(3) 0.001(2) -0.006(2) -0.008(2)
Cr2 0.031(4) 0.028(3) 0.035(3) 0.001(2) -0.006(3) 0.003(3)
Cr3 0.027(4) 0.024(3) 0.038(3) 0.001(2) -0.012(2) -0.003(3)
Cr4 0.043(5) 0.029(3) 0.038(3) 0.010(2) -0.006(3) -0.003(3)
Cr5 0.032(4) 0.023(3) 0.031(3) 0.001(2) -0.003(2) -0.001(3)
Cr6 0.044(5) 0.025(3) 0.041(4) -0.001(2) 0.004(3) 0.007(3)
Cr7 0.028(4) 0.026(3) 0.034(3) 0.002(2) -0.006(2) 0.004(3)
Cr8 0.033(4) 0.023(3) 0.042(4) -0.001(2) -0.001(3) -0.006(3)
S1 0.027(6) 0.024(5) 0.035(5) -0.004(3) -0.011(4) 0.000(4)
S2 0.025(6) 0.034(5) 0.042(5) 0.003(4) -0.005(4) 0.001(4)
S3 0.031(7) 0.034(5) 0.038(5) 0.002(4) -0.002(4) -0.003(4)
S4 0.035(7) 0.033(6) 0.052(6) 0.001(4) -0.008(5) -0.005(4)
S5 0.030(6) 0.023(5) 0.031(5) -0.002(3) -0.003(4) -0.006(4)
S6 0.033(7) 0.021(5) 0.050(6) 0.004(4) -0.011(4) 0.000(4)
S7 0.029(6) 0.025(5) 0.040(5) 0.003(4) -0.001(4) 0.001(4)
S8 0.041(8) 0.040(6) 0.051(6) -0.004(4) 0.005(5) 0.005(5)
S9 0.026(6) 0.017(5) 0.035(5) -0.003(3) -0.006(4) -0.005(4)
S10 0.025(6) 0.032(5) 0.028(5) -0.001(3) -0.008(4) -0.003(4)
S11 0.042(7) 0.033(5) 0.037(6) -0.014(4) -0.009(4) -0.010(5)
S12 0.047(7) 0.036(6) 0.032(5) 0.004(4) 0.001(4) 0.003(5)

loop_
_atom_type_symbol
_atom_type_description
_atom_type_scat_dispersion_real
_atom_type_scat_dispersion_imag
_atom_type_scat_source
C C 0.0033 0.0016 'International Tables Vol C Tables 4.2.6.8 and 6.1.1.4'
H H 0.0000 0.0000 'International Tables Vol C Tables 4.2.6.8 and 6.1.1.4'
N N 0.0061 0.0033 'International Tables Vol C Tables 4.2.6.8 and 6.1.1.4'
S S 0.1246 0.1234 'International Tables Vol C Tables 4.2.6.8 and 6.1.1.4'
Cr Cr 0.3209 0.6236 'International Tables Vol C Tables 4.2.6.8 and 6.1.1.4'

loop_
_geom_angle_atom_site_label_1
_geom_angle_atom_site_label_2
_geom_angle_atom_site_label_3
_geom_angle
S1 Cr1 S2 100.2(4)
S1 Cr1 S3 100.0(3)
S2 Cr1 S3 97.5(4)
S1 Cr1 S12 165.0(4)
S2 Cr1 S12 89.4(3)
S3 Cr1 S12 90.1(4)
S1 Cr1 S10 97.8(3)
S2 Cr1 S10 160.4(3)
S3 Cr1 S10 87.1(3)
S12 Cr1 S10 71.5(3)
S1 Cr1 S9 77.3(3)
S2 Cr1 S9 96.8(3)
S3 Cr1 S9 165.7(3)
S12 Cr1 S9 90.2(3)
S10 Cr1 S9 79.5(3)
S1 Cr1 Cr2 50.5(2)
S2 Cr1 Cr2 50.5(3)
S3 Cr1 Cr2 95.9(3)
S12 Cr1 Cr2 139.9(3)
S10 Cr1 Cr2 148.2(3)
S9 Cr1 Cr2 93.1(3)
S1 Cr1 Cr3 50.5(3)
S2 Cr1 Cr3 96.8(3)
S3 Cr1 Cr3 50.2(3)
S12 Cr1 Cr3 140.3(3)
S10 Cr1 Cr3 100.7(3)
S9 Cr1 Cr3 127.6(3)
Cr2 Cr1 Cr3 59.70(17)
S1 Cr1 Cr4 94.7(3)
S2 Cr1 Cr4 49.8(3)
S3 Cr1 Cr4 49.5(3)
S12 Cr1 Cr4 100.3(3)
S10 Cr1 Cr4 136.3(3)
S9 Cr1 Cr4 144.2(3)
Cr2 Cr1 Cr4 57.34(18)
Cr3 Cr1 Cr4 57.81(17)
C24 Cr2 C22 60.0(15)
C24 Cr2 C23 34.6(12)
C22 Cr2 C23 35.7(11)
C24 Cr2 S4 88.8(13)
C22 Cr2 S4 126.4(10)
C23 Cr2 S4 93.9(10)
C24 Cr2 C25 37.5(13)
C22 Cr2 C25 64.2(14)
C23 Cr2 C25 61.6(13)
S4 Cr2 C25 116.8(9)
C24 Cr2 S1 138.6(12)
C22 Cr2 S1 83.5(10)
C23 Cr2 S1 104.1(9)
S4 Cr2 S1 99.3(4)
C25 Cr2 S1 141.2(10)
C24 Cr2 S2 117.6(12)
C22 Cr2 S2 130.0(10)
C23 Cr2 S2 147.9(10)
S4 Cr2 S2 102.4(4)
C25 Cr2 S2 86.3(9)
S1 Cr2 S2 100.3(3)
C24 Cr2 C21 59.4(16)
C22 Cr2 C21 40.5(13)
C23 Cr2 C21 61.2(14)
S4 Cr2 C21 148.1(11)
C25 Cr2 C21 35.5(12)
S1 Cr2 C21 105.7(10)
S2 Cr2 C21 92.4(10)
C24 Cr2 Cr4 117.1(13)
C22 Cr2 Cr4 176.8(10)
C23 Cr2 Cr4 141.0(9)
S4 Cr2 Cr4 51.0(3)
C25 Cr2 Cr4 114.7(10)
S1 Cr2 Cr4 98.7(3)
S2 Cr2 Cr4 52.1(3)
C21 Cr2 Cr4 140.3(10)
C24 Cr2 Cr3 131.9(13)
C22 Cr2 Cr3 120.8(10)
C23 Cr2 Cr3 114.2(10)
S4 Cr2 Cr3 50.1(3)
C25 Cr2 Cr3 166.8(9)
S1 Cr2 Cr3 50.8(3)
S2 Cr2 Cr3 97.3(3)
C21 Cr2 Cr3 155.8(10)
Cr4 Cr2 Cr3 59.57(19)
C24 Cr2 Cr1 166.9(12)
C22 Cr2 Cr1 120.9(10)
C23 Cr2 Cr1 152.9(9)
S4 Cr2 Cr1 99.2(3)
C25 Cr2 Cr1 129.7(9)
S1 Cr2 Cr1 50.5(2)
S2 Cr2 Cr1 50.7(2)
C21 Cr2 Cr1 111.9(10)
Cr4 Cr2 Cr1 62.25(18)
Cr3 Cr2 Cr1 60.19(18)
C35 Cr3 S4 147.3(11)
C35 Cr3 C31 35.9(12)
S4 Cr3 C31 128.2(9)
C35 Cr3 C34 33.5(12)
S4 Cr3 C34 118.9(10)
C31 Cr3 C34 59.3(14)
C35 Cr3 C33 59.1(14)
S4 Cr3 C33 88.2(10)
C31 Cr3 C33 60.1(14)
C34 Cr3 C33 38.0(12)
C35 Cr3 S3 104.0(10)
S4 Cr3 S3 101.3(4)
C31 Cr3 S3 85.5(9)
C34 Cr3 S3 137.4(10)
C33 Cr3 S3 141.0(12)
C35 Cr3 S1 95.7(11)
S4 Cr3 S1 99.5(4)
C31 Cr3 S1 129.8(9)
C34 Cr3 S1 86.6(11)
C33 Cr3 S1 114.7(11)
S3 Cr3 S1 101.0(3)
C35 Cr3 C32 58.3(14)
S4 Cr3 C32 95.5(9)
C31 Cr3 C32 34.7(11)
C34 Cr3 C32 60.6(14)
C33 Cr3 C32 36.7(12)
S3 Cr3 C32 104.4(9)
S1 Cr3 C32 147.2(9)
C35 Cr3 Cr4 153.9(10)
S4 Cr3 Cr4 50.7(3)
C31 Cr3 Cr4 122.6(9)
C34 Cr3 Cr4 169.1(9)
C33 Cr3 Cr4 131.8(10)
S3 Cr3 Cr4 51.6(3)
S1 Cr3 Cr4 98.0(3)
C32 Cr3 Cr4 114.0(9)
C35 Cr3 Cr2 143.6(11)
S4 Cr3 Cr2 50.4(3)
C31 Cr3 Cr2 177.4(9)
C34 Cr3 Cr2 118.8(11)
C33 Cr3 Cr2 117.3(11)
S3 Cr3 Cr2 97.0(3)
S1 Cr3 Cr2 50.7(2)
C32 Cr3 Cr2 143.1(9)
Cr4 Cr3 Cr2 58.80(19)
C35 Cr3 Cr1 112.6(11)
S4 Cr3 Cr1 99.4(3)
C31 Cr3 Cr1 122.4(9)
C34 Cr3 Cr1 127.5(10)
C33 Cr3 Cr1 164.2(10)
S3 Cr3 Cr1 51.3(3)
S1 Cr3 Cr1 50.5(2)
C32 Cr3 Cr1 153.5(9)
Cr4 Cr3 Cr1 61.96(17)
Cr2 Cr3 Cr1 60.11(17)
C43 Cr4 C42 36.0(18)
C43 Cr4 C41 59.2(19)
C42 Cr4 C41 35.5(13)
C43 Cr4 S4 88.7(15)
C42 Cr4 S4 90.7(11)
C41 Cr4 S4 123.2(10)
C43 Cr4 C45 59.9(18)
C42 Cr4 C45 59.9(15)
C41 Cr4 C45 35.6(13)
S4 Cr4 C45 147.7(10)
C43 Cr4 C44 35.3(16)
C42 Cr4 C44 56.9(18)
C41 Cr4 C44 55.1(17)
S4 Cr4 C44 121.0(13)
C45 Cr4 C44 32.8(14)
C43 Cr4 S3 109.7(17)
C42 Cr4 S3 143.8(13)
C41 Cr4 S3 131.6(10)
S4 Cr4 S3 101.7(4)
C45 Cr4 S3 96.4(10)
C44 Cr4 S3 88.0(13)
C43 Cr4 S2 146.6(17)
C42 Cr4 S2 111.7(13)
C41 Cr4 S2 88.8(11)
S4 Cr4 S2 103.2(4)
C45 Cr4 S2 100.4(11)
C44 Cr4 S2 133.0(13)
S3 Cr4 S2 98.5(4)
C43 Cr4 Cr2 135.4(15)
C42 Cr4 Cr2 114.8(13)
C41 Cr4 Cr2 121.6(11)
S4 Cr4 Cr2 51.8(3)
C45 Cr4 Cr2 149.9(11)
C44 Cr4 Cr2 170.6(12)
S3 Cr4 Cr2 99.2(3)
S2 Cr4 Cr2 52.0(3)
C43 Cr4 Cr3 112.5(16)
C42 Cr4 Cr3 136.3(11)
C41 Cr4 Cr3 171.3(11)
S4 Cr4 Cr3 51.2(3)
C45 Cr4 Cr3 144.7(11)
C44 Cr4 Cr3 120.2(13)
S3 Cr4 Cr3 51.6(3)
S2 Cr4 Cr3 98.9(3)
Cr2 Cr4 Cr3 61.63(19)
C43 Cr4 Cr1 159.8(16)
C42 Cr4 Cr1 160.8(12)
C41 Cr4 Cr1 128.4(10)
S4 Cr4 Cr1 98.3(3)
C45 Cr4 Cr1 113.8(10)
C44 Cr4 Cr1 128.9(12)
S3 Cr4 Cr1 50.5(3)
S2 Cr4 Cr1 49.8(3)
Cr2 Cr4 Cr1 60.41(18)
Cr3 Cr4 Cr1 60.23(16)
S7 Cr5 S5 100.2(3)
S7 Cr5 S6 98.1(4)
S5 Cr5 S6 100.8(4)
S7 Cr5 S11 88.3(3)
S5 Cr5 S11 166.0(4)
S6 Cr5 S11 88.9(4)
S7 Cr5 S9 158.6(3)
S5 Cr5 S9 99.0(3)
S6 Cr5 S9 87.7(3)
S11 Cr5 S9 71.1(3)
S7 Cr5 S10 96.4(4)
S5 Cr5 S10 76.7(3)
S6 Cr5 S10 165.5(3)
S11 Cr5 S10 91.3(3)
S9 Cr5 S10 78.7(3)
S7 Cr5 Cr6 97.6(3)
S5 Cr5 Cr6 50.2(3)
S6 Cr5 Cr6 51.3(3)
S11 Cr5 Cr6 140.2(3)
S9 Cr5 Cr6 102.0(3)
S10 Cr5 Cr6 126.6(3)
S7 Cr5 Cr7 50.8(2)
S5 Cr5 Cr7 50.3(2)
S6 Cr5 Cr7 97.0(3)
S11 Cr5 Cr7 139.0(3)
S9 Cr5 Cr7 149.3(3)
S10 Cr5 Cr7 92.3(3)
Cr6 Cr5 Cr7 60.10(18)
S7 Cr5 Cr8 50.0(3)
S5 Cr5 Cr8 95.1(3)
S6 Cr5 Cr8 49.9(2)
S11 Cr5 Cr8 98.9(3)
S9 Cr5 Cr8 137.2(3)
S10 Cr5 Cr8 144.1(3)
Cr6 Cr5 Cr8 58.76(17)
Cr7 Cr5 Cr8 58.03(17)
C61 Cr6 C63 61.5(15)
C61 Cr6 C64 56.8(14)
C63 Cr6 C64 35.4(14)
C61 Cr6 S8 90.0(10)
C63 Cr6 S8 139.9(11)
C64 Cr6 S8 145.1(11)
C61 Cr6 C65 32.5(11)
C63 Cr6 C65 58.8(15)
C64 Cr6 C65 33.7(12)
S8 Cr6 C65 111.9(10)
C61 Cr6 S5 120.3(11)
C63 Cr6 S5 119.0(11)
C64 Cr6 S5 90.1(12)
S8 Cr6 S5 99.3(4)
C65 Cr6 S5 92.1(10)
C61 Cr6 C62 39.5(13)
C63 Cr6 C62 37.8(12)
C64 Cr6 C62 60.2(15)
S8 Cr6 C62 102.3(9)
C65 Cr6 C62 60.1(14)
S5 Cr6 C62 149.7(9)
C61 Cr6 S6 134.7(12)
C63 Cr6 S6 84.0(12)
C64 Cr6 S6 110.4(11)
S8 Cr6 S6 100.6(4)
C65 Cr6 S6 142.2(11)
S5 Cr6 S6 101.4(4)
C62 Cr6 S6 95.3(9)
C61 Cr6 Cr8 130.1(10)
C63 Cr6 Cr8 127.5(12)
C64 Cr6 Cr8 160.9(12)
S8 Cr6 Cr8 50.5(3)
C65 Cr6 Cr8 160.9(9)
S5 Cr6 Cr8 97.9(3)
C62 Cr6 Cr8 112.2(9)
S6 Cr6 Cr8 51.1(2)
C61 Cr6 Cr5 168.3(10)
C63 Cr6 Cr5 113.8(11)
C64 Cr6 Cr5 112.8(11)
S8 Cr6 Cr5 99.0(3)
C65 Cr6 Cr5 135.9(10)
S5 Cr6 Cr5 51.0(2)
C62 Cr6 Cr5 143.2(9)
S6 Cr6 Cr5 51.0(3)
Cr8 Cr6 Cr5 61.50(17)
C61 Cr6 Cr7 122.7(11)
C63 Cr6 Cr7 169.3(11)
C64 Cr6 Cr7 136.4(12)
S8 Cr6 Cr7 50.5(3)
C65 Cr6 Cr7 118.6(11)
S5 Cr6 Cr7 50.4(2)
C62 Cr6 Cr7 151.9(9)
S6 Cr6 Cr7 96.7(3)
Cr8 Cr6 Cr7 58.87(18)
Cr5 Cr6 Cr7 59.95(18)
C75 Cr7 C74 36.1(11)
C75 Cr7 C71 35.2(10)
C74 Cr7 C71 58.9(12)
C75 Cr7 C72 59.4(14)
C74 Cr7 C72 58.2(13)
C71 Cr7 C72 36.4(12)
C75 Cr7 S5 92.0(9)
C74 Cr7 S5 125.9(9)
C71 Cr7 S5 87.8(8)
C72 Cr7 S5 118.0(10)
C75 Cr7 S8 147.6(9)
C74 Cr7 S8 132.9(9)
C71 Cr7 S8 114.3(9)
C72 Cr7 S8 88.9(11)
S5 Cr7 S8 98.2(4)
C75 Cr7 C73 61.9(13)
C74 Cr7 C73 35.5(11)
C71 Cr7 C73 62.7(13)
C72 Cr7 C73 37.6(12)
S5 Cr7 C73 150.2(11)
S8 Cr7 C73 97.7(10)
C75 Cr7 S7 106.0(9)
C74 Cr7 S7 86.4(9)
C71 Cr7 S7 141.0(9)
C72 Cr7 S7 137.7(10)
S5 Cr7 S7 100.8(3)
S8 Cr7 S7 102.2(4)
C73 Cr7 S7 100.2(9)
C75 Cr7 Cr8 156.8(9)
C74 Cr7 Cr8 125.1(9)
C71 Cr7 Cr8 164.4(8)
C72 Cr7 Cr8 129.8(11)
S5 Cr7 Cr8 98.7(3)
S8 Cr7 Cr8 50.9(3)
C73 Cr7 Cr8 110.8(10)
S7 Cr7 Cr8 51.8(3)
C75 Cr7 Cr5 111.9(9)
C74 Cr7 Cr5 121.1(9)
C71 Cr7 Cr5 131.3(8)
C72 Cr7 Cr5 167.5(10)
S5 Cr7 Cr5 51.0(2)
S8 Cr7 Cr5 98.2(3)
C73 Cr7 Cr5 149.3(9)
S7 Cr7 Cr5 50.7(2)
Cr8 Cr7 Cr5 61.88(18)
C75 Cr7 Cr6 139.0(9)
C74 Cr7 Cr6 175.0(9)
C71 Cr7 Cr6 116.4(9)
C72 Cr7 Cr6 119.6(11)
S5 Cr7 Cr6 50.2(3)
S8 Cr7 Cr6 49.6(3)
C73 Cr7 Cr6 145.7(10)
S7 Cr7 Cr6 97.5(3)
Cr8 Cr7 Cr6 59.97(18)
Cr5 Cr7 Cr6 59.95(18)
C85 Cr8 C83 60(2)
C85 Cr8 C81 38.1(13)
C83 Cr8 C81 59.9(18)
C85 Cr8 C82 61(2)
C83 Cr8 C82 40.7(18)
C81 Cr8 C82 32.6(18)
C85 Cr8 S8 118.7(13)
C83 Cr8 S8 127.6(13)
C81 Cr8 S8 88.1(11)
C82 Cr8 S8 89.8(17)
C85 Cr8 C84 36.7(15)
C83 Cr8 C84 36.3(15)
C81 Cr8 C84 62.4(15)
C82 Cr8 C84 64.6(19)
S8 Cr8 C84 150.4(11)
C85 Cr8 S6 137.8(14)
C83 Cr8 S6 85.6(14)
C81 Cr8 S6 141.0(13)
C82 Cr8 S6 108.9(18)
S8 Cr8 S6 101.1(4)
C84 Cr8 S6 101.2(11)
C85 Cr8 S7 86.7(14)
C83 Cr8 S7 127.9(13)
C81 Cr8 S7 116.6(12)
C82 Cr8 S7 147.2(17)
S8 Cr8 S7 102.7(4)
C84 Cr8 S7 93.0(11)
S6 Cr8 S7 98.4(4)
C85 Cr8 Cr7 115.9(14)
C83 Cr8 Cr7 175.3(14)
C81 Cr8 Cr7 115.6(12)
C82 Cr8 Cr7 136.3(18)
S8 Cr8 Cr7 51.6(3)
C84 Cr8 Cr7 141.6(11)
S6 Cr8 Cr7 99.1(3)
S7 Cr8 Cr7 51.7(3)
C85 Cr8 Cr6 168.6(13)
C83 Cr8 Cr6 122.5(14)
C81 Cr8 Cr6 131.4(11)
C82 Cr8 Cr6 112.6(17)
S8 Cr8 Cr6 50.3(3)
C84 Cr8 Cr6 151.9(11)
S6 Cr8 Cr6 51.9(3)
S7 Cr8 Cr6 98.3(3)
Cr7 Cr8 Cr6 61.16(19)
C85 Cr8 Cr5 129.8(13)
C83 Cr8 Cr5 123.9(14)
C81 Cr8 Cr5 166.3(12)
C82 Cr8 Cr5 159.0(18)
S8 Cr8 Cr5 97.3(3)
C84 Cr8 Cr5 111.9(10)
S6 Cr8 Cr5 50.3(3)
S7 Cr8 Cr5 49.9(2)
Cr7 Cr8 Cr5 60.09(18)
Cr6 Cr8 Cr5 59.74(17)
Cr1 S1 Cr2 78.9(3)
Cr1 S1 Cr3 79.0(3)
Cr2 S1 Cr3 78.5(3)
Cr2 S2 Cr4 75.8(3)
Cr2 S2 Cr1 78.8(3)
Cr4 S2 Cr1 80.4(3)
Cr3 S3 Cr4 76.9(3)
Cr3 S3 Cr1 78.5(3)
Cr4 S3 Cr1 80.1(4)
Cr4 S4 Cr3 78.1(3)
Cr4 S4 Cr2 77.2(3)
Cr3 S4 Cr2 79.5(3)
Cr6 S5 Cr7 79.4(3)
Cr6 S5 Cr5 78.8(3)
Cr7 S5 Cr5 78.7(3)
Cr8 S6 Cr5 79.8(4)
Cr8 S6 Cr6 77.0(3)
Cr5 S6 Cr6 77.7(3)
Cr5 S7 Cr7 78.5(3)
Cr5 S7 Cr8 80.1(3)
Cr7 S7 Cr8 76.4(3)
Cr6 S8 Cr8 79.2(3)
Cr6 S8 Cr7 79.9(4)
Cr8 S8 Cr7 77.5(3)
C5 S9 Cr5 83.8(9)
C5 S9 Cr1 112.0(10)
Cr5 S9 Cr1 99.2(3)
C1 S10 Cr1 86.7(9)
C1 S10 Cr5 109.2(10)
Cr1 S10 Cr5 98.7(3)
C5 S11 Cr5 89.3(10)
C1 S12 Cr1 89.8(9)
C1 N1 C13 120(2)
C1 N1 C11 124(3)
C13 N1 C11 115(3)
C5 N5 C53 127(3)
C5 N5 C51 118(2)
C53 N5 C51 114(3)
N1 C1 S12 127(2)
N1 C1 S10 121(2)
S12 C1 S10 112.1(15)
N5 C5 S11 125(2)
N5 C5 S9 119(2)
S11 C5 S9 115.7(15)
C12 C11 N1 116(3)
N1 C13 C14 117(3)
C25 C21 C22 107(4)
C25 C21 Cr2 71(3)
C22 C21 Cr2 67(2)
C23 C22 C21 104(3)
C23 C22 Cr2 74(2)
C21 C22 Cr2 72(2)
C24 C23 C22 108(4)
C24 C23 Cr2 67(2)
C22 C23 Cr2 70(2)
C23 C24 C25 116(4)
C23 C24 Cr2 78(3)
C25 C24 Cr2 76(2)
C21 C25 C24 103(4)
C21 C25 Cr2 73(3)
C24 C25 Cr2 66(2)
C32 C31 C35 107(3)
C32 C31 Cr3 74(2)
C35 C31 Cr3 71(2)
C31 C32 C33 108(3)
C31 C32 Cr3 71(2)
C33 C32 Cr3 71(2)
C32 C33 C34 105(3)
C32 C33 Cr3 73(2)
C34 C33 Cr3 71(2)
C35 C34 C33 106(4)
C35 C34 Cr3 71(2)
C33 C34 Cr3 71(2)
C34 C35 C31 114(4)
C34 C35 Cr3 75(3)
C31 C35 Cr3 74(2)
C42 C41 C45 109(4)
C42 C41 Cr4 70(2)
C45 C41 Cr4 73(2)
C43 C42 C41 107(5)
C43 C42 Cr4 71(3)
C41 C42 Cr4 74(2)
C42 C43 C44 105(6)
C42 C43 Cr4 73(3)
C44 C43 Cr4 77(4)
C45 C44 C43 114(6)
C45 C44 Cr4 73(3)
C43 C44 Cr4 67(3)
C44 C45 C41 104(4)
C44 C45 Cr4 75(3)
C41 C45 Cr4 72(2)
C52 C51 N5 115(3)
C54 C53 N5 113(4)
C65 C61 C62 111(4)
C65 C61 Cr6 77(2)
C62 C61 Cr6 74(2)
C63 C62 C61 98(3)
C63 C62 Cr6 68(2)
C61 C62 Cr6 66(2)
C64 C63 C62 107(4)
C64 C63 Cr6 72(3)
C62 C63 Cr6 74(2)
C65 C64 C63 112(4)
C65 C64 Cr6 75(3)
C63 C64 Cr6 72(3)
C61 C65 C64 111(4)
C61 C65 Cr6 70(2)
C64 C65 Cr6 71(2)
C75 C71 C72 107(3)
C75 C71 Cr7 71(2)
C72 C71 Cr7 73(2)
C71 C72 C73 111(4)
C71 C72 Cr7 71(2)
C73 C72 Cr7 74(2)
C74 C73 C72 98(3)
C74 C73 Cr7 67(2)
C72 C73 Cr7 69(2)
C75 C74 C73 116(3)
C75 C74 Cr7 72(2)
C73 C74 Cr7 77(2)
C71 C75 C74 108(3)
C71 C75 Cr7 74(2)
C74 C75 Cr7 72(2)
C82 C81 C85 113(5)
C82 C81 Cr8 76(4)
C85 C81 Cr8 69(2)
C81 C82 C83 103(6)
C81 C82 Cr8 72(4)
C83 C82 Cr8 67(3)
C84 C83 C82 112(5)
C84 C83 Cr8 77(3)
C82 C83 Cr8 72(3)
C83 C84 C85 101(4)
C83 C84 Cr8 67(3)
C85 C84 Cr8 66(3)
C84 C85 C81 111(5)
C84 C85 Cr8 77(3)
C81 C85 Cr8 73(2)
C103 C102 C101 106(3)
C102 C103 C104 107(3)
C103 C104 C105 106(3)
C104 C105 C106 106(3)
C203 C202 C201 106(3)
C202 C203 C204 107(3)
C203 C204 C205 106(3)
C204 C205 C206 105(3)

loop_
_geom_bond_atom_site_label_1
_geom_bond_atom_site_label_2
_geom_bond_distance
Cr1 S1 2.262(9)
Cr1 S2 2.268(9)
Cr1 S3 2.290(11)
Cr1 S12 2.443(10)
Cr1 S10 2.495(9)
Cr1 S9 2.552(10)
Cr1 Cr2 2.875(7)
Cr1 Cr3 2.878(7)
Cr1 Cr4 2.926(7)
Cr2 C24 2.11(4)
Cr2 C22 2.20(4)
Cr2 C23 2.24(3)
Cr2 S4 2.244(11)
Cr2 C25 2.25(4)
Cr2 S1 2.262(9)
Cr2 S2 2.263(10)
Cr2 C21 2.27(5)
Cr2 Cr4 2.783(8)
Cr2 Cr3 2.863(8)
Cr3 C35 2.20(4)
Cr3 S4 2.233(10)
Cr3 C31 2.24(4)
Cr3 C34 2.25(4)
Cr3 C33 2.26(4)
Cr3 S3 2.256(10)
Cr3 S1 2.263(10)
Cr3 C32 2.28(4)
Cr3 Cr4 2.806(7)
Cr4 C43 2.12(6)
Cr4 C42 2.16(4)
Cr4 C41 2.21(4)
Cr4 S4 2.218(11)
Cr4 C45 2.22(4)
Cr4 C44 2.24(5)
Cr4 S3 2.257(10)
Cr4 S2 2.266(10)
Cr5 S7 2.272(9)
Cr5 S5 2.278(9)
Cr5 S6 2.288(11)
Cr5 S11 2.441(9)
Cr5 S9 2.505(9)
Cr5 S10 2.581(10)
Cr5 Cr6 2.875(7)
Cr5 Cr7 2.875(7)
Cr5 Cr8 2.925(7)
Cr6 C61 2.16(3)
Cr6 C63 2.19(4)
Cr6 C64 2.19(4)
Cr6 S8 2.227(10)
Cr6 C65 2.24(3)
Cr6 S5 2.250(11)
Cr6 C62 2.28(4)
Cr6 S6 2.297(10)
Cr6 Cr8 2.846(7)
Cr6 Cr7 2.879(8)
Cr7 C75 2.14(4)
Cr7 C74 2.15(4)
Cr7 C71 2.18(3)
Cr7 C72 2.20(4)
Cr7 S5 2.256(9)
Cr7 S8 2.257(11)
Cr7 C73 2.27(4)
Cr7 S7 2.273(9)
Cr7 Cr8 2.814(8)
Cr8 C85 2.12(4)
Cr8 C83 2.15(5)
Cr8 C81 2.17(4)
Cr8 C82 2.22(7)
Cr8 S8 2.237(10)
Cr8 C84 2.27(4)
Cr8 S6 2.273(10)
Cr8 S7 2.276(10)
S9 C5 1.78(3)
S10 C1 1.77(3)
S11 C5 1.62(3)
S12 C1 1.71(3)
N1 C1 1.37(3)
N1 C13 1.46(4)
N1 C11 1.48(4)
N5 C5 1.40(3)
N5 C53 1.48(4)
N5 C51 1.51(3)
C11 C12 1.35(6)
C13 C14 1.54(5)
C21 C25 1.38(5)
C21 C22 1.55(5)
C22 C23 1.36(4)
C23 C24 1.30(5)
C24 C25 1.41(5)
C31 C32 1.35(4)
C31 C35 1.37(5)
C32 C33 1.43(5)
C33 C34 1.47(5)
C34 C35 1.28(5)
C41 C42 1.33(5)
C41 C45 1.35(5)
C42 C43 1.32(7)
C43 C44 1.33(6)
C44 C45 1.26(6)
C51 C52 1.42(4)
C53 C54 1.43(8)
C61 C65 1.23(4)
C61 C62 1.50(5)
C62 C63 1.45(5)
C63 C64 1.33(5)
C64 C65 1.29(5)
C71 C75 1.30(4)
C71 C72 1.37(4)
C72 C73 1.44(5)
C73 C74 1.35(4)
C74 C75 1.33(4)
C81 C82 1.23(7)
C81 C85 1.40(5)
C82 C83 1.52(7)
C83 C84 1.38(5)
C84 C85 1.39(6)
C101 C102 1.49(3)
C102 C103 1.48(3)
C103 C104 1.49(3)
C104 C105 1.49(3)
C105 C106 1.49(3)
C201 C202 1.49(3)
C202 C203 1.48(3)
C203 C204 1.48(3)
C204 C205 1.49(3)
C205 C206 1.49(3)
